data_7708972
loop_
_publ_author_name
'Schneider, Christian'
'Guggolz, Lukas'
'Werncke, C. Gunnar'

_publ_section_title
;
 High-spin carbonyl complexes of iron(I) and cobalt(I).
;
_journal_issue 1
_journal_name_full 'Dalton transactions (Cambridge, England : 2003)'
_journal_page_first 179
_journal_page_last 184
_journal_paper_doi 10.1039/d1dt03924e
_journal_volume 51
_journal_year 2021
_chemical_formula_moiety 'C13 H36 Co N2 O Si4, C18 H36 K N2 O6'
_chemical_formula_sum 'C31 H72 Co K N4 O7 Si4'
_chemical_formula_weight 823.31
_space_group_crystal_system triclinic
_space_group_IT_number 2
_space_group_name_Hall '-P 1'
_space_group_name_H-M_alt 'P -1'
_atom_sites_solution_hydrogens geom
_atom_sites_solution_primary direct
_audit_creation_date 2021-06-30
_audit_creation_method
;
FinalCif V85 by Daniel Kratzert, Freiburg 2021,
https://github.com/dkratzert/FinalCif
;
_audit_update_record
;
2021-07-01 deposited with the CCDC.	2021-11-30 downloaded from the CCDC.
;
_cell_angle_alpha 111.7110(10)
_cell_angle_beta 92.9320(10)
_cell_angle_gamma 108.9010(10)
_cell_formula_units_Z 2
_cell_length_a 12.5496(5)
_cell_length_b 13.9247(6)
_cell_length_c 15.1024(6)
_cell_measurement_reflns_used 9903
_cell_measurement_temperature 100(2)
_cell_measurement_theta_max 26.02
_cell_measurement_theta_min 2.50
_cell_volume 2275.40(16)
_computing_cell_refinement 'SAINT V8.38A (?, 2016)'
_computing_data_reduction 'SAINT V8.38A (?, 2016)'
_computing_molecular_graphics 'Olex2 (Dolomanov et al., 2009)'
_computing_publication_material 'Olex2 (Dolomanov et al., 2009)'
_computing_structure_refinement 'XL (Sheldrick, 2008)'
_computing_structure_solution 'XT (Sheldrick, 2015)'
_diffrn_ambient_temperature 100.0
_diffrn_detector 'Bruker APEX2 area detector'
_diffrn_detector_area_resol_mean 7.9
_diffrn_detector_type 'CCD area detector'
_diffrn_measured_fraction_theta_full 0.999
_diffrn_measured_fraction_theta_max 0.998
_diffrn_measurement_device 'three-circle diffractometer'
_diffrn_measurement_device_type 'Bruker APEX-II CCD'
_diffrn_measurement_method '\w and \f scans'
_diffrn_radiation_monochromator 'mirror optics'
_diffrn_radiation_probe x-ray
_diffrn_radiation_type MoK\a
_diffrn_radiation_wavelength 0.71073
_diffrn_reflns_av_R_equivalents 0.0557
_diffrn_reflns_av_unetI/netI 0.0422
_diffrn_reflns_Laue_measured_fraction_full 0.999
_diffrn_reflns_Laue_measured_fraction_max 0.998
_diffrn_reflns_limit_h_max 14
_diffrn_reflns_limit_h_min -15
_diffrn_reflns_limit_k_max 17
_diffrn_reflns_limit_k_min -17
_diffrn_reflns_limit_l_max 18
_diffrn_reflns_limit_l_min -18
_diffrn_reflns_number 41838
_diffrn_reflns_point_group_measured_fraction_full 0.999
_diffrn_reflns_point_group_measured_fraction_max 0.998
_diffrn_reflns_theta_full 25.242
_diffrn_reflns_theta_max 26.082
_diffrn_reflns_theta_min 2.210
_diffrn_source 'microfocus sealed X-ray tube'
_diffrn_source_type 'Incoatec I\ms'
_exptl_absorpt_coefficient_mu 0.616
_exptl_absorpt_correction_T_max 0.7453
_exptl_absorpt_correction_T_min 0.6881
_exptl_absorpt_correction_type refdelf
_exptl_absorpt_process_details
'SADABS-2016/2 (Bruker,2016/2) was used for absorption correction. wR2(int) was 0.1085 before and 0.0511 after correction. The Ratio of minimum to maximum transmission is 0.9233. The \l/2 correction factor is Not present.'
_exptl_crystal_colour 'clear light green'
_exptl_crystal_colour_lustre clear
_exptl_crystal_colour_modifier light
_exptl_crystal_colour_primary green
_exptl_crystal_density_diffrn 1.202
_exptl_crystal_description plank
_exptl_crystal_F_000 888
_exptl_crystal_size_max 0.416
_exptl_crystal_size_mid 0.13
_exptl_crystal_size_min 0.117
_refine_diff_density_max 0.320
_refine_diff_density_min -0.432
_refine_diff_density_rms 0.059
_refine_ls_extinction_method none
_refine_ls_goodness_of_fit_ref 1.028
_refine_ls_hydrogen_treatment constr
_refine_ls_matrix_type full
_refine_ls_number_parameters 445
_refine_ls_number_reflns 9004
_refine_ls_number_restraints 0
_refine_ls_restrained_S_all 1.028
_refine_ls_R_factor_all 0.0593
_refine_ls_R_factor_gt 0.0382
_refine_ls_shift/su_max 0.001
_refine_ls_shift/su_mean 0.000
_refine_ls_structure_factor_coef Fsqd
_refine_ls_weighting_details 'w=1/[\s^2^(Fo^2^)+(0.0328P)^2^+1.8172P] where P=(Fo^2^+2Fc^2^)/3'
_refine_ls_weighting_scheme calc
_refine_ls_wR_factor_gt 0.0807
_refine_ls_wR_factor_ref 0.0877
_reflns_Friedel_coverage 0.000
_reflns_number_gt 7026
_reflns_number_total 9004
_reflns_threshold_expression 'I > 2\s(I)'
_cod_data_source_file d1dt03924e3.cif
_cod_data_source_block Co_CO_1_crypt
_cod_depositor_comments 'Adding full bibliography for 7708970--7708972.cif.'
_cod_database_code 7708972
_shelx_shelxl_version_number 2016/6
_olex2_refinement_description
;
1. Fixed Uiso
 At 1.2 times of:
  All C(H,H) groups
 At 1.5 times of:
  All C(H,H,H) groups
2.a Secondary CH2 refined with riding coordinates:
 C23(H23A,H23B), C21(H21A,H21B), C27(H27A,H27B), C24(H24A,H24B), C28(H28A,
 H28B), C25(H25A,H25B), C22(H22A,H22B), C29(H29A,H29B), C14(H14A,H14B),
 C15(H15A,H15B), C20(H20A,H20B), C30(H30A,H30B), C31(H31A,H31B), C16(H16A,H16B),
  C19(H19A,H19B), C17(H17A,H17B), C18(H18A,H18B), C26(H26A,H26B)
2.b Idealised Me refined as rotating group:
 C3(H3A,H3B,H3C), C10(H10A,H10B,H10C), C8(H8A,H8B,H8C), C5(H5A,H5B,H5C),
 C6(H6A,H6B,H6C), C11(H11A,H11B,H11C), C9(H9A,H9B,H9C), C7(H7A,H7B,H7C), C4(H4A,
 H4B,H4C), C13(H13A,H13B,H13C), C12(H12A,H12B,H12C), C2(H2A,H2B,H2C)
;
_olex2_submission_special_instructions 'No special instructions were received'
_publ_section_exptl
;
Any special experimental details
;
_shelx_space_group_comment
;
The symmetry employed for this shelxl refinement is uniquely defined
by the following loop, which should always be used as a source of
symmetry information in preference to the above space-group names.
They are only intended as comments.
;
_shelx_estimated_absorpt_t_min 0.784
_shelx_estimated_absorpt_t_max 0.931

loop_
_space_group_symop_operation_xyz
'x, y, z'
'-x, -y, -z'

loop_
_atom_site_label
_atom_site_type_symbol
_atom_site_fract_x
_atom_site_fract_y
_atom_site_fract_z
_atom_site_U_iso_or_equiv
_atom_site_adp_type
_atom_site_occupancy
_atom_site_site_symmetry_order
_atom_site_calc_flag
_atom_site_refinement_flags_posn
_atom_site_refinement_flags_adp
_atom_site_refinement_flags_occupancy
_atom_site_disorder_assembly
_atom_site_disorder_group
Co1 Co 0.20547(3) 0.17229(3) 0.80891(2) 0.01773(8) Uani 1 1 d . . . . .
K1 K 0.70260(4) 0.37664(4) 0.43564(3) 0.01636(11) Uani 1 1 d . . . . .
Si3 Si 0.04830(6) 0.29525(5) 0.91072(5) 0.02213(15) Uani 1 1 d . . . . .
Si2 Si 0.28718(6) 0.13598(6) 0.98986(5) 0.02361(15) Uani 1 1 d . . . . .
Si1 Si 0.46355(6) 0.23134(6) 0.88391(5) 0.02550(16) Uani 1 1 d . . . . .
Si4 Si -0.05745(6) 0.07536(6) 0.73452(5) 0.02486(16) Uani 1 1 d . . . . .
O4 O 0.47199(13) 0.29599(13) 0.45679(11) 0.0232(4) Uani 1 1 d . . . . .
O5 O 0.53411(13) 0.41767(13) 0.34286(11) 0.0234(4) Uani 1 1 d . . . . .
O6 O 0.70935(14) 0.16480(13) 0.36015(13) 0.0295(4) Uani 1 1 d . . . . .
O7 O 0.79732(14) 0.30833(14) 0.26866(11) 0.0257(4) Uani 1 1 d . . . . .
O2 O 0.81921(14) 0.45445(14) 0.63117(12) 0.0292(4) Uani 1 1 d . . . . .
O3 O 0.85916(15) 0.60080(14) 0.53736(14) 0.0368(5) Uani 1 1 d . . . . .
O1 O 0.25551(16) 0.14824(15) 0.61642(13) 0.0355(4) Uani 1 1 d . . . . .
N1 N 0.32656(16) 0.18148(15) 0.90158(13) 0.0201(4) Uani 1 1 d . . . . .
N2 N 0.05372(16) 0.17833(15) 0.82333(13) 0.0200(4) Uani 1 1 d . . . . .
N3 N 0.63813(18) 0.22908(17) 0.54586(16) 0.0289(5) Uani 1 1 d . . . . .
N4 N 0.76946(18) 0.52661(18) 0.33041(16) 0.0298(5) Uani 1 1 d . . . . .
C1 C 0.23706(19) 0.15636(19) 0.69327(17) 0.0211(5) Uani 1 1 d . . . . .
C23 C 0.4250(2) 0.3931(2) 0.36980(17) 0.0262(5) Uani 1 1 d . . . . .
H23A H 0.366972 0.388558 0.319933 0.031 Uiso 1 1 calc R . . . .
H23B H 0.428169 0.452648 0.432537 0.031 Uiso 1 1 calc R . . . .
C21 C 0.4403(2) 0.1973(2) 0.4737(2) 0.0334(6) Uani 1 1 d . . . . .
H21A H 0.444911 0.135363 0.416481 0.040 Uiso 1 1 calc R . . . .
H21B H 0.360208 0.176402 0.484187 0.040 Uiso 1 1 calc R . . . .
C27 C 0.7351(2) 0.1252(2) 0.4301(2) 0.0362(7) Uani 1 1 d . . . . .
H27A H 0.810511 0.176157 0.473009 0.043 Uiso 1 1 calc R . . . .
H27B H 0.738489 0.050455 0.397016 0.043 Uiso 1 1 calc R . . . .
C3 C 0.4911(2) 0.3506(2) 0.8471(2) 0.0355(6) Uani 1 1 d . . . . .
H3A H 0.445036 0.324455 0.782562 0.053 Uiso 1 1 calc GR . . . .
H3B H 0.572756 0.381250 0.845287 0.053 Uiso 1 1 calc GR . . . .
H3C H 0.470006 0.408561 0.894237 0.053 Uiso 1 1 calc GR . . . .
C10 C -0.0468(2) 0.3546(2) 0.8646(2) 0.0327(6) Uani 1 1 d . . . . .
H10A H -0.031307 0.354594 0.801687 0.049 Uiso 1 1 calc GR . . . .
H10B H -0.030845 0.430990 0.911218 0.049 Uiso 1 1 calc GR . . . .
H10C H -0.127505 0.309010 0.857114 0.049 Uiso 1 1 calc GR . . . .
C24 C 0.5680(2) 0.5169(2) 0.32626(18) 0.0267(6) Uani 1 1 d . . . . .
H24A H 0.591199 0.582838 0.388975 0.032 Uiso 1 1 calc R . . . .
H24B H 0.502976 0.517184 0.286558 0.032 Uiso 1 1 calc R . . . .
C8 C 0.1941(2) 0.4075(2) 0.96126(18) 0.0305(6) Uani 1 1 d . . . . .
H8A H 0.246094 0.380049 0.986562 0.046 Uiso 1 1 calc GR . . . .
H8B H 0.189077 0.472173 1.013902 0.046 Uiso 1 1 calc GR . . . .
H8C H 0.223666 0.428945 0.909810 0.046 Uiso 1 1 calc GR . . . .
C5 C 0.3778(2) 0.0634(2) 1.02089(19) 0.0335(6) Uani 1 1 d . . . . .
H5A H 0.397488 0.018819 0.961553 0.050 Uiso 1 1 calc GR . . . .
H5B H 0.334514 0.014808 1.050343 0.050 Uiso 1 1 calc GR . . . .
H5C H 0.448310 0.119038 1.066857 0.050 Uiso 1 1 calc GR . . . .
C28 C 0.7652(2) 0.1359(2) 0.2801(2) 0.0360(7) Uani 1 1 d . . . . .
H28A H 0.734395 0.054136 0.242814 0.043 Uiso 1 1 calc R . . . .
H28B H 0.848605 0.160429 0.303833 0.043 Uiso 1 1 calc R . . . .
C25 C 0.6669(2) 0.5213(2) 0.2741(2) 0.0329(6) Uani 1 1 d . . . . .
H25A H 0.642516 0.454428 0.212016 0.039 Uiso 1 1 calc R . . . .
H25B H 0.687151 0.587290 0.258573 0.039 Uiso 1 1 calc R . . . .
C6 C 0.2959(3) 0.2511(3) 1.10842(19) 0.0450(8) Uani 1 1 d . . . . .
H6A H 0.375616 0.303311 1.133817 0.067 Uiso 1 1 calc GR . . . .
H6B H 0.269121 0.219614 1.155155 0.067 Uiso 1 1 calc GR . . . .
H6C H 0.247436 0.290289 1.098124 0.067 Uiso 1 1 calc GR . . . .
C11 C -0.0391(2) -0.0618(2) 0.6919(2) 0.0372(7) Uani 1 1 d . . . . .
H11A H 0.032143 -0.055281 0.666735 0.056 Uiso 1 1 calc GR . . . .
H11B H -0.104376 -0.118220 0.640236 0.056 Uiso 1 1 calc GR . . . .
H11C H -0.035622 -0.083614 0.746309 0.056 Uiso 1 1 calc GR . . . .
C22 C 0.3929(2) 0.2850(2) 0.37874(18) 0.0291(6) Uani 1 1 d . . . . .
H22A H 0.313979 0.262805 0.391548 0.035 Uiso 1 1 calc R . . . .
H22B H 0.394961 0.226573 0.317304 0.035 Uiso 1 1 calc R . . . .
C9 C -0.0098(3) 0.2725(2) 1.0162(2) 0.0401(7) Uani 1 1 d . . . . .
H9A H -0.090027 0.220883 0.994168 0.060 Uiso 1 1 calc GR . . . .
H9B H -0.005452 0.343654 1.066047 0.060 Uiso 1 1 calc GR . . . .
H9C H 0.035630 0.240992 1.043587 0.060 Uiso 1 1 calc GR . . . .
C29 C 0.7453(2) 0.1907(2) 0.21652(19) 0.0379(7) Uani 1 1 d . . . . .
H29A H 0.778576 0.166621 0.157906 0.045 Uiso 1 1 calc R . . . .
H29B H 0.661757 0.168959 0.195433 0.045 Uiso 1 1 calc R . . . .
C14 C 0.7200(2) 0.2818(3) 0.6388(2) 0.0388(7) Uani 1 1 d . . . . .
H14A H 0.789868 0.264486 0.626948 0.047 Uiso 1 1 calc R . . . .
H14B H 0.685370 0.248511 0.683094 0.047 Uiso 1 1 calc R . . . .
C15 C 0.7542(2) 0.4051(3) 0.68807(18) 0.0388(7) Uani 1 1 d . . . . .
H15A H 0.684975 0.424437 0.695305 0.047 Uiso 1 1 calc R . . . .
H15B H 0.800830 0.433346 0.753619 0.047 Uiso 1 1 calc R . . . .
C20 C 0.5199(2) 0.2172(2) 0.5618(2) 0.0355(7) Uani 1 1 d . . . . .
H20A H 0.522663 0.285585 0.616145 0.043 Uiso 1 1 calc R . . . .
H20B H 0.488751 0.154344 0.580945 0.043 Uiso 1 1 calc R . . . .
C30 C 0.7958(3) 0.3640(3) 0.20633(19) 0.0442(8) Uani 1 1 d . . . . .
H30A H 0.716039 0.340075 0.172417 0.053 Uiso 1 1 calc R . . . .
H30B H 0.842505 0.343967 0.156687 0.053 Uiso 1 1 calc R . . . .
C31 C 0.8426(3) 0.4865(3) 0.2638(2) 0.0462(8) Uani 1 1 d . . . . .
H31A H 0.919401 0.508430 0.302205 0.055 Uiso 1 1 calc R . . . .
H31B H 0.852389 0.523669 0.218504 0.055 Uiso 1 1 calc R . . . .
C7 C 0.1354(2) 0.0343(2) 0.9528(2) 0.0321(6) Uani 1 1 d . . . . .
H7A H 0.084087 0.069298 0.938882 0.048 Uiso 1 1 calc GR . . . .
H7B H 0.114261 0.011549 1.005551 0.048 Uiso 1 1 calc GR . . . .
H7C H 0.128282 -0.031160 0.894418 0.048 Uiso 1 1 calc GR . . . .
C4 C 0.4998(2) 0.1217(2) 0.7879(2) 0.0449(8) Uani 1 1 d . . . . .
H4A H 0.492270 0.060231 0.807072 0.067 Uiso 1 1 calc GR . . . .
H4B H 0.578937 0.153795 0.780280 0.067 Uiso 1 1 calc GR . . . .
H4C H 0.447227 0.093915 0.726083 0.067 Uiso 1 1 calc GR . . . .
C16 C 0.8722(2) 0.5717(2) 0.6820(2) 0.0398(7) Uani 1 1 d . . . . .
H16A H 0.924810 0.590351 0.742044 0.048 Uiso 1 1 calc R . . . .
H16B H 0.812878 0.604044 0.700618 0.048 Uiso 1 1 calc R . . . .
C13 C -0.0733(3) 0.1021(2) 0.62241(19) 0.0394(7) Uani 1 1 d . . . . .
H13A H -0.084269 0.172896 0.639386 0.059 Uiso 1 1 calc GR . . . .
H13B H -0.139954 0.041753 0.574687 0.059 Uiso 1 1 calc GR . . . .
H13C H -0.003948 0.105696 0.594655 0.059 Uiso 1 1 calc GR . . . .
C19 C 0.8326(3) 0.6412(2) 0.3997(2) 0.0444(8) Uani 1 1 d . . . . .
H19A H 0.777081 0.674090 0.429040 0.053 Uiso 1 1 calc R . . . .
H19B H 0.873440 0.684505 0.364201 0.053 Uiso 1 1 calc R . . . .
C17 C 0.9368(2) 0.6189(2) 0.6197(2) 0.0453(8) Uani 1 1 d . . . . .
H17A H 0.979673 0.699676 0.657093 0.054 Uiso 1 1 calc R . . . .
H17B H 0.992836 0.583227 0.597802 0.054 Uiso 1 1 calc R . . . .
C18 C 0.9179(2) 0.6523(2) 0.4792(3) 0.0481(8) Uani 1 1 d . . . . .
H18A H 0.971857 0.616613 0.450945 0.058 Uiso 1 1 calc R . . . .
H18B H 0.962638 0.732020 0.519807 0.058 Uiso 1 1 calc R . . . .
C26 C 0.6421(2) 0.1198(2) 0.4888(2) 0.0396(7) Uani 1 1 d . . . . .
H26A H 0.567042 0.071445 0.444387 0.048 Uiso 1 1 calc R . . . .
H26B H 0.654303 0.085416 0.533298 0.048 Uiso 1 1 calc R . . . .
C12 C -0.1991(2) 0.0512(3) 0.7757(2) 0.0501(8) Uani 1 1 d . . . . .
H12A H -0.196637 0.027143 0.828802 0.075 Uiso 1 1 calc GR . . . .
H12B H -0.260527 -0.006490 0.721254 0.075 Uiso 1 1 calc GR . . . .
H12C H -0.214023 0.120451 0.798410 0.075 Uiso 1 1 calc GR . . . .
C2 C 0.5763(3) 0.2867(3) 0.9949(3) 0.0697(12) Uani 1 1 d . . . . .
H2A H 0.558807 0.341030 1.049222 0.105 Uiso 1 1 calc GR . . . .
H2B H 0.651448 0.322668 0.982268 0.105 Uiso 1 1 calc GR . . . .
H2C H 0.577692 0.225266 1.011446 0.105 Uiso 1 1 calc GR . . . .

loop_
_atom_site_aniso_label
_atom_site_aniso_U_11
_atom_site_aniso_U_22
_atom_site_aniso_U_33
_atom_site_aniso_U_23
_atom_site_aniso_U_13
_atom_site_aniso_U_12
Co1 0.01526(16) 0.02076(16) 0.01659(16) 0.00542(13) 0.00112(12) 0.00881(13)
K1 0.0149(2) 0.0160(2) 0.0181(2) 0.00509(19) 0.00124(19) 0.00817(19)
Si3 0.0242(4) 0.0229(3) 0.0210(3) 0.0064(3) 0.0054(3) 0.0135(3)
Si2 0.0260(4) 0.0311(4) 0.0181(3) 0.0106(3) 0.0043(3) 0.0153(3)
Si1 0.0151(3) 0.0274(4) 0.0319(4) 0.0154(3) -0.0048(3) 0.0028(3)
Si4 0.0165(3) 0.0226(3) 0.0304(4) 0.0050(3) -0.0017(3) 0.0087(3)
O4 0.0163(8) 0.0277(9) 0.0242(9) 0.0110(7) 0.0003(7) 0.0062(7)
O5 0.0207(9) 0.0302(9) 0.0264(9) 0.0128(8) 0.0052(7) 0.0168(7)
O6 0.0269(9) 0.0223(9) 0.0387(10) 0.0059(8) 0.0096(8) 0.0153(8)
O7 0.0279(9) 0.0341(10) 0.0200(8) 0.0087(7) 0.0037(7) 0.0202(8)
O2 0.0283(10) 0.0322(10) 0.0212(9) 0.0031(8) -0.0031(7) 0.0144(8)
O3 0.0219(9) 0.0221(9) 0.0565(12) 0.0124(9) -0.0121(9) 0.0030(8)
O1 0.0449(12) 0.0436(11) 0.0272(10) 0.0172(9) 0.0135(9) 0.0236(10)
N1 0.0179(10) 0.0225(10) 0.0168(10) 0.0057(8) -0.0017(8) 0.0073(8)
N2 0.0160(10) 0.0231(10) 0.0209(10) 0.0063(8) 0.0030(8) 0.0106(8)
N3 0.0252(11) 0.0342(12) 0.0394(13) 0.0226(10) 0.0131(10) 0.0162(10)
N4 0.0272(12) 0.0366(12) 0.0452(13) 0.0287(11) 0.0144(10) 0.0211(10)
C1 0.0197(12) 0.0212(12) 0.0250(13) 0.0094(10) 0.0034(10) 0.0112(10)
C23 0.0208(13) 0.0370(14) 0.0204(12) 0.0071(11) -0.0004(10) 0.0163(11)
C21 0.0222(13) 0.0373(15) 0.0453(16) 0.0226(13) 0.0133(12) 0.0088(12)
C27 0.0326(15) 0.0225(13) 0.0623(19) 0.0201(13) 0.0136(14) 0.0170(12)
C3 0.0299(15) 0.0307(15) 0.0447(16) 0.0198(13) 0.0019(13) 0.0053(12)
C10 0.0320(15) 0.0288(14) 0.0369(15) 0.0084(12) 0.0028(12) 0.0169(12)
C24 0.0308(14) 0.0319(14) 0.0288(13) 0.0155(11) 0.0049(11) 0.0223(12)
C8 0.0344(15) 0.0246(13) 0.0281(14) 0.0047(11) 0.0014(12) 0.0133(12)
C5 0.0313(15) 0.0433(16) 0.0336(15) 0.0219(13) 0.0046(12) 0.0165(13)
C28 0.0251(14) 0.0191(13) 0.0523(18) -0.0009(12) 0.0128(13) 0.0111(11)
C25 0.0397(16) 0.0452(16) 0.0397(15) 0.0309(14) 0.0173(13) 0.0305(14)
C6 0.064(2) 0.0555(19) 0.0193(13) 0.0095(13) 0.0078(14) 0.0340(17)
C11 0.0254(14) 0.0223(13) 0.0505(17) 0.0048(12) -0.0065(13) 0.0059(11)
C22 0.0138(12) 0.0395(15) 0.0253(13) 0.0074(12) -0.0014(10) 0.0067(11)
C9 0.0498(18) 0.0441(17) 0.0338(15) 0.0149(13) 0.0201(14) 0.0260(15)
C29 0.0260(14) 0.0423(16) 0.0261(14) -0.0081(12) 0.0022(11) 0.0151(13)
C14 0.0371(16) 0.064(2) 0.0415(16) 0.0390(16) 0.0133(13) 0.0303(15)
C15 0.0404(16) 0.067(2) 0.0194(13) 0.0185(13) 0.0061(12) 0.0312(15)
C20 0.0308(15) 0.0466(17) 0.0484(17) 0.0343(15) 0.0193(13) 0.0190(13)
C30 0.059(2) 0.082(2) 0.0273(15) 0.0314(16) 0.0249(14) 0.0578(19)
C31 0.0496(19) 0.074(2) 0.065(2) 0.0590(19) 0.0385(17) 0.0447(18)
C7 0.0285(14) 0.0429(16) 0.0395(15) 0.0268(13) 0.0151(12) 0.0185(13)
C4 0.0271(15) 0.0457(17) 0.080(2) 0.0369(17) 0.0270(16) 0.0207(14)
C16 0.0294(15) 0.0364(16) 0.0336(15) -0.0100(13) -0.0174(12) 0.0194(13)
C13 0.0390(17) 0.0344(15) 0.0331(15) 0.0049(12) -0.0139(13) 0.0127(13)
C19 0.0359(16) 0.0284(15) 0.082(2) 0.0355(16) 0.0122(16) 0.0128(13)
C17 0.0250(15) 0.0236(14) 0.064(2) -0.0001(14) -0.0238(14) 0.0065(12)
C18 0.0271(15) 0.0244(15) 0.088(3) 0.0253(16) -0.0014(16) 0.0035(12)
C26 0.0359(16) 0.0290(15) 0.067(2) 0.0299(15) 0.0154(15) 0.0157(13)
C12 0.0193(14) 0.0477(19) 0.064(2) 0.0074(16) 0.0053(14) 0.0074(13)
C2 0.0346(18) 0.084(3) 0.071(2) 0.049(2) -0.0279(17) -0.0168(18)

loop_
_atom_type_symbol
_atom_type_description
_atom_type_scat_dispersion_real
_atom_type_scat_dispersion_imag
_atom_type_scat_source
C C 0.0033 0.0016 'International Tables Vol C Tables 4.2.6.8 and 6.1.1.4'
H H 0.0000 0.0000 'International Tables Vol C Tables 4.2.6.8 and 6.1.1.4'
Co Co 0.3494 0.9721 'International Tables Vol C Tables 4.2.6.8 and 6.1.1.4'
K K 0.2009 0.2494 'International Tables Vol C Tables 4.2.6.8 and 6.1.1.4'
N N 0.0061 0.0033 'International Tables Vol C Tables 4.2.6.8 and 6.1.1.4'
O O 0.0106 0.0060 'International Tables Vol C Tables 4.2.6.8 and 6.1.1.4'
Si Si 0.0817 0.0704 'International Tables Vol C Tables 4.2.6.8 and 6.1.1.4'

loop_
_geom_angle_atom_site_label_1
_geom_angle_atom_site_label_2
_geom_angle_atom_site_label_3
_geom_angle
_geom_angle_site_symmetry_1
_geom_angle_site_symmetry_3
_geom_angle_publ_flag
N1 Co1 N2 130.50(8) . . ?
C1 Co1 N1 115.39(9) . . ?
C1 Co1 N2 114.11(9) . . ?
O4 K1 O2 100.31(5) . . ?
O4 K1 O3 124.75(5) . . ?
O4 K1 N3 61.09(5) . . ?
O4 K1 N4 119.40(5) . . ?
O5 K1 O4 59.85(5) . . ?
O5 K1 O7 93.95(5) . . ?
O5 K1 O2 136.16(5) . . ?
O5 K1 O3 98.28(5) . . ?
O5 K1 N3 120.74(5) . . ?
O5 K1 N4 59.86(5) . . ?
O6 K1 O4 92.39(5) . . ?
O6 K1 O5 118.54(5) . . ?
O6 K1 O7 60.31(5) . . ?
O6 K1 O2 99.55(5) . . ?
O6 K1 O3 138.24(5) . . ?
O6 K1 N3 59.54(5) . . ?
O6 K1 N4 121.27(6) . . ?
O7 K1 O4 128.55(5) . . ?
O7 K1 O2 125.14(5) . . ?
O7 K1 O3 100.69(6) . . ?
O7 K1 N3 119.36(5) . . ?
O7 K1 N4 61.33(5) . . ?
O2 K1 N3 60.10(6) . . ?
O2 K1 N4 118.72(6) . . ?
O3 K1 O2 59.15(5) . . ?
O3 K1 N3 118.82(6) . . ?
O3 K1 N4 59.99(6) . . ?
N4 K1 N3 178.81(6) . . ?
N2 Si3 C10 112.90(11) . . ?
N2 Si3 C8 111.27(11) . . ?
N2 Si3 C9 113.38(12) . . ?
C8 Si3 C10 106.93(12) . . ?
C8 Si3 C9 106.74(13) . . ?
C9 Si3 C10 105.14(13) . . ?
N1 Si2 C5 114.10(11) . . ?
N1 Si2 C6 113.22(12) . . ?
N1 Si2 C7 111.23(11) . . ?
C6 Si2 C5 105.11(13) . . ?
C7 Si2 C5 106.18(12) . . ?
C7 Si2 C6 106.41(14) . . ?
N1 Si1 C3 113.03(11) . . ?
N1 Si1 C4 112.24(11) . . ?
N1 Si1 C2 113.79(14) . . ?
C3 Si1 C4 107.00(13) . . ?
C2 Si1 C3 104.38(14) . . ?
C2 Si1 C4 105.73(18) . . ?
N2 Si4 C11 112.27(11) . . ?
N2 Si4 C13 112.90(11) . . ?
N2 Si4 C12 112.73(12) . . ?
C11 Si4 C13 105.03(13) . . ?
C11 Si4 C12 105.63(14) . . ?
C13 Si4 C12 107.71(15) . . ?
C21 O4 K1 114.29(13) . . ?
C21 O4 C22 111.70(18) . . ?
C22 O4 K1 112.28(13) . . ?
C23 O5 K1 117.46(13) . . ?
C23 O5 C24 112.14(17) . . ?
C24 O5 K1 118.06(13) . . ?
C27 O6 K1 115.57(14) . . ?
C28 O6 K1 118.18(14) . . ?
C28 O6 C27 112.23(19) . . ?
C29 O7 K1 109.73(14) . . ?
C29 O7 C30 111.3(2) . . ?
C30 O7 K1 115.89(14) . . ?
C15 O2 K1 114.32(14) . . ?
C16 O2 K1 115.52(15) . . ?
C16 O2 C15 111.7(2) . . ?
C17 O3 K1 114.41(15) . . ?
C18 O3 K1 115.95(16) . . ?
C18 O3 C17 111.1(2) . . ?
Si2 N1 Co1 117.99(10) . . ?
Si2 N1 Si1 125.91(11) . . ?
Si1 N1 Co1 116.07(10) . . ?
Si3 N2 Co1 117.20(10) . . ?
Si3 N2 Si4 126.24(11) . . ?
Si4 N2 Co1 115.70(10) . . ?
C14 N3 K1 109.03(15) . . ?
C14 N3 C20 111.2(2) . . ?
C20 N3 K1 107.19(14) . . ?
C26 N3 K1 110.08(15) . . ?
C26 N3 C14 109.4(2) . . ?
C26 N3 C20 110.0(2) . . ?
C25 N4 K1 110.50(14) . . ?
C25 N4 C31 109.5(2) . . ?
C31 N4 K1 107.04(14) . . ?
C19 N4 K1 110.18(16) . . ?
C19 N4 C25 109.3(2) . . ?
C19 N4 C31 110.2(2) . . ?
O1 C1 Co1 177.4(2) . . ?
O5 C23 H23A 110.0 . . ?
O5 C23 H23B 110.0 . . ?
O5 C23 C22 108.51(19) . . ?
H23A C23 H23B 108.4 . . ?
C22 C23 H23A 110.0 . . ?
C22 C23 H23B 110.0 . . ?
O4 C21 H21A 109.8 . . ?
O4 C21 H21B 109.8 . . ?
O4 C21 C20 109.3(2) . . ?
H21A C21 H21B 108.3 . . ?
C20 C21 H21A 109.8 . . ?
C20 C21 H21B 109.8 . . ?
O6 C27 H27A 110.1 . . ?
O6 C27 H27B 110.1 . . ?
O6 C27 C26 107.9(2) . . ?
H27A C27 H27B 108.4 . . ?
C26 C27 H27A 110.1 . . ?
C26 C27 H27B 110.1 . . ?
Si1 C3 H3A 109.5 . . ?
Si1 C3 H3B 109.5 . . ?
Si1 C3 H3C 109.5 . . ?
H3A C3 H3B 109.5 . . ?
H3A C3 H3C 109.5 . . ?
H3B C3 H3C 109.5 . . ?
Si3 C10 H10A 109.5 . . ?
Si3 C10 H10B 109.5 . . ?
Si3 C10 H10C 109.5 . . ?
H10A C10 H10B 109.5 . . ?
H10A C10 H10C 109.5 . . ?
H10B C10 H10C 109.5 . . ?
O5 C24 H24A 109.9 . . ?
O5 C24 H24B 109.9 . . ?
O5 C24 C25 108.71(19) . . ?
H24A C24 H24B 108.3 . . ?
C25 C24 H24A 109.9 . . ?
C25 C24 H24B 109.9 . . ?
Si3 C8 H8A 109.5 . . ?
Si3 C8 H8B 109.5 . . ?
Si3 C8 H8C 109.5 . . ?
H8A C8 H8B 109.5 . . ?
H8A C8 H8C 109.5 . . ?
H8B C8 H8C 109.5 . . ?
Si2 C5 H5A 109.5 . . ?
Si2 C5 H5B 109.5 . . ?
Si2 C5 H5C 109.5 . . ?
H5A C5 H5B 109.5 . . ?
H5A C5 H5C 109.5 . . ?
H5B C5 H5C 109.5 . . ?
O6 C28 H28A 109.9 . . ?
O6 C28 H28B 109.9 . . ?
O6 C28 C29 109.0(2) . . ?
H28A C28 H28B 108.3 . . ?
C29 C28 H28A 109.9 . . ?
C29 C28 H28B 109.9 . . ?
N4 C25 C24 113.5(2) . . ?
N4 C25 H25A 108.9 . . ?
N4 C25 H25B 108.9 . . ?
C24 C25 H25A 108.9 . . ?
C24 C25 H25B 108.9 . . ?
H25A C25 H25B 107.7 . . ?
Si2 C6 H6A 109.5 . . ?
Si2 C6 H6B 109.5 . . ?
Si2 C6 H6C 109.5 . . ?
H6A C6 H6B 109.5 . . ?
H6A C6 H6C 109.5 . . ?
H6B C6 H6C 109.5 . . ?
Si4 C11 H11A 109.5 . . ?
Si4 C11 H11B 109.5 . . ?
Si4 C11 H11C 109.5 . . ?
H11A C11 H11B 109.5 . . ?
H11A C11 H11C 109.5 . . ?
H11B C11 H11C 109.5 . . ?
O4 C22 C23 109.19(19) . . ?
O4 C22 H22A 109.8 . . ?
O4 C22 H22B 109.8 . . ?
C23 C22 H22A 109.8 . . ?
C23 C22 H22B 109.8 . . ?
H22A C22 H22B 108.3 . . ?
Si3 C9 H9A 109.5 . . ?
Si3 C9 H9B 109.5 . . ?
Si3 C9 H9C 109.5 . . ?
H9A C9 H9B 109.5 . . ?
H9A C9 H9C 109.5 . . ?
H9B C9 H9C 109.5 . . ?
O7 C29 C28 109.4(2) . . ?
O7 C29 H29A 109.8 . . ?
O7 C29 H29B 109.8 . . ?
C28 C29 H29A 109.8 . . ?
C28 C29 H29B 109.8 . . ?
H29A C29 H29B 108.2 . . ?
N3 C14 H14A 108.6 . . ?
N3 C14 H14B 108.6 . . ?
N3 C14 C15 114.5(2) . . ?
H14A C14 H14B 107.6 . . ?
C15 C14 H14A 108.6 . . ?
C15 C14 H14B 108.6 . . ?
O2 C15 C14 108.9(2) . . ?
O2 C15 H15A 109.9 . . ?
O2 C15 H15B 109.9 . . ?
C14 C15 H15A 109.9 . . ?
C14 C15 H15B 109.9 . . ?
H15A C15 H15B 108.3 . . ?
N3 C20 C21 113.2(2) . . ?
N3 C20 H20A 108.9 . . ?
N3 C20 H20B 108.9 . . ?
C21 C20 H20A 108.9 . . ?
C21 C20 H20B 108.9 . . ?
H20A C20 H20B 107.7 . . ?
O7 C30 H30A 109.6 . . ?
O7 C30 H30B 109.6 . . ?
O7 C30 C31 110.2(2) . . ?
H30A C30 H30B 108.1 . . ?
C31 C30 H30A 109.6 . . ?
C31 C30 H30B 109.6 . . ?
N4 C31 C30 113.8(2) . . ?
N4 C31 H31A 108.8 . . ?
N4 C31 H31B 108.8 . . ?
C30 C31 H31A 108.8 . . ?
C30 C31 H31B 108.8 . . ?
H31A C31 H31B 107.7 . . ?
Si2 C7 H7A 109.5 . . ?
Si2 C7 H7B 109.5 . . ?
Si2 C7 H7C 109.5 . . ?
H7A C7 H7B 109.5 . . ?
H7A C7 H7C 109.5 . . ?
H7B C7 H7C 109.5 . . ?
Si1 C4 H4A 109.5 . . ?
Si1 C4 H4B 109.5 . . ?
Si1 C4 H4C 109.5 . . ?
H4A C4 H4B 109.5 . . ?
H4A C4 H4C 109.5 . . ?
H4B C4 H4C 109.5 . . ?
O2 C16 H16A 109.7 . . ?
O2 C16 H16B 109.7 . . ?
O2 C16 C17 109.6(2) . . ?
H16A C16 H16B 108.2 . . ?
C17 C16 H16A 109.7 . . ?
C17 C16 H16B 109.7 . . ?
Si4 C13 H13A 109.5 . . ?
Si4 C13 H13B 109.5 . . ?
Si4 C13 H13C 109.5 . . ?
H13A C13 H13B 109.5 . . ?
H13A C13 H13C 109.5 . . ?
H13B C13 H13C 109.5 . . ?
N4 C19 H19A 108.8 . . ?
N4 C19 H19B 108.8 . . ?
N4 C19 C18 113.9(2) . . ?
H19A C19 H19B 107.7 . . ?
C18 C19 H19A 108.8 . . ?
C18 C19 H19B 108.8 . . ?
O3 C17 C16 109.7(2) . . ?
O3 C17 H17A 109.7 . . ?
O3 C17 H17B 109.7 . . ?
C16 C17 H17A 109.7 . . ?
C16 C17 H17B 109.7 . . ?
H17A C17 H17B 108.2 . . ?
O3 C18 C19 109.4(2) . . ?
O3 C18 H18A 109.8 . . ?
O3 C18 H18B 109.8 . . ?
C19 C18 H18A 109.8 . . ?
C19 C18 H18B 109.8 . . ?
H18A C18 H18B 108.2 . . ?
N3 C26 C27 113.1(2) . . ?
N3 C26 H26A 109.0 . . ?
N3 C26 H26B 109.0 . . ?
C27 C26 H26A 109.0 . . ?
C27 C26 H26B 109.0 . . ?
H26A C26 H26B 107.8 . . ?
Si4 C12 H12A 109.5 . . ?
Si4 C12 H12B 109.5 . . ?
Si4 C12 H12C 109.5 . . ?
H12A C12 H12B 109.5 . . ?
H12A C12 H12C 109.5 . . ?
H12B C12 H12C 109.5 . . ?
Si1 C2 H2A 109.5 . . ?
Si1 C2 H2B 109.5 . . ?
Si1 C2 H2C 109.5 . . ?
H2A C2 H2B 109.5 . . ?
H2A C2 H2C 109.5 . . ?
H2B C2 H2C 109.5 . . ?

loop_
_geom_bond_atom_site_label_1
_geom_bond_atom_site_label_2
_geom_bond_distance
_geom_bond_site_symmetry_2
_geom_bond_publ_flag
Co1 N1 1.9515(18) . ?
Co1 N2 1.9529(18) . ?
Co1 C1 1.760(2) . ?
K1 O4 2.8271(16) . ?
K1 O5 2.7987(16) . ?
K1 O6 2.7735(16) . ?
K1 O7 2.8180(16) . ?
K1 O2 2.8635(17) . ?
K1 O3 2.8520(17) . ?
K1 N3 3.040(2) . ?
K1 N4 3.008(2) . ?
Si3 N2 1.6995(19) . ?
Si3 C10 1.890(3) . ?
Si3 C8 1.870(3) . ?
Si3 C9 1.874(3) . ?
Si2 N1 1.7065(19) . ?
Si2 C5 1.890(3) . ?
Si2 C6 1.879(3) . ?
Si2 C7 1.872(3) . ?
Si1 N1 1.709(2) . ?
Si1 C3 1.876(3) . ?
Si1 C4 1.876(3) . ?
Si1 C2 1.871(3) . ?
Si4 N2 1.700(2) . ?
Si4 C11 1.872(3) . ?
Si4 C13 1.878(3) . ?
Si4 C12 1.882(3) . ?
O4 C21 1.425(3) . ?
O4 C22 1.430(3) . ?
O5 C23 1.419(3) . ?
O5 C24 1.428(3) . ?
O6 C27 1.428(3) . ?
O6 C28 1.423(3) . ?
O7 C29 1.424(3) . ?
O7 C30 1.427(3) . ?
O2 C15 1.422(3) . ?
O2 C16 1.420(3) . ?
O3 C17 1.430(3) . ?
O3 C18 1.421(4) . ?
O1 C1 1.167(3) . ?
N3 C14 1.471(3) . ?
N3 C20 1.481(3) . ?
N3 C26 1.464(3) . ?
N4 C25 1.471(3) . ?
N4 C31 1.475(3) . ?
N4 C19 1.459(4) . ?
C23 H23A 0.9900 . ?
C23 H23B 0.9900 . ?
C23 C22 1.487(4) . ?
C21 H21A 0.9900 . ?
C21 H21B 0.9900 . ?
C21 C20 1.501(4) . ?
C27 H27A 0.9900 . ?
C27 H27B 0.9900 . ?
C27 C26 1.501(4) . ?
C3 H3A 0.9800 . ?
C3 H3B 0.9800 . ?
C3 H3C 0.9800 . ?
C10 H10A 0.9800 . ?
C10 H10B 0.9800 . ?
C10 H10C 0.9800 . ?
C24 H24A 0.9900 . ?
C24 H24B 0.9900 . ?
C24 C25 1.499(3) . ?
C8 H8A 0.9800 . ?
C8 H8B 0.9800 . ?
C8 H8C 0.9800 . ?
C5 H5A 0.9800 . ?
C5 H5B 0.9800 . ?
C5 H5C 0.9800 . ?
C28 H28A 0.9900 . ?
C28 H28B 0.9900 . ?
C28 C29 1.486(4) . ?
C25 H25A 0.9900 . ?
C25 H25B 0.9900 . ?
C6 H6A 0.9800 . ?
C6 H6B 0.9800 . ?
C6 H6C 0.9800 . ?
C11 H11A 0.9800 . ?
C11 H11B 0.9800 . ?
C11 H11C 0.9800 . ?
C22 H22A 0.9900 . ?
C22 H22B 0.9900 . ?
C9 H9A 0.9800 . ?
C9 H9B 0.9800 . ?
C9 H9C 0.9800 . ?
C29 H29A 0.9900 . ?
C29 H29B 0.9900 . ?
C14 H14A 0.9900 . ?
C14 H14B 0.9900 . ?
C14 C15 1.493(4) . ?
C15 H15A 0.9900 . ?
C15 H15B 0.9900 . ?
C20 H20A 0.9900 . ?
C20 H20B 0.9900 . ?
C30 H30A 0.9900 . ?
C30 H30B 0.9900 . ?
C30 C31 1.487(4) . ?
C31 H31A 0.9900 . ?
C31 H31B 0.9900 . ?
C7 H7A 0.9800 . ?
C7 H7B 0.9800 . ?
C7 H7C 0.9800 . ?
C4 H4A 0.9800 . ?
C4 H4B 0.9800 . ?
C4 H4C 0.9800 . ?
C16 H16A 0.9900 . ?
C16 H16B 0.9900 . ?
C16 C17 1.470(4) . ?
C13 H13A 0.9800 . ?
C13 H13B 0.9800 . ?
C13 H13C 0.9800 . ?
C19 H19A 0.9900 . ?
C19 H19B 0.9900 . ?
C19 C18 1.494(4) . ?
C17 H17A 0.9900 . ?
C17 H17B 0.9900 . ?
C18 H18A 0.9900 . ?
C18 H18B 0.9900 . ?
C26 H26A 0.9900 . ?
C26 H26B 0.9900 . ?
C12 H12A 0.9800 . ?
C12 H12B 0.9800 . ?
C12 H12C 0.9800 . ?
C2 H2A 0.9800 . ?
C2 H2B 0.9800 . ?
C2 H2C 0.9800 . ?
